data_7233034
loop_
_publ_author_name
'Khanra, Somnath'
'Ta, Sabyasachi'
'Ghosh, Milan'
'Chatterjee, Sudeshna'
'Das, Debasis'

_publ_section_title
;
 Subtle structural variation in azine/imine derivatives controls Zn2+
 sensitivity: ESIPT-CHEF combination for nano-molar detection of Zn2+ with
 DFT support
;
_journal_issue 37
_journal_name_full 'RSC Advances'
_journal_page_first 21302
_journal_paper_doi 10.1039/C9RA03652K
_journal_volume 9
_journal_year 2019
_chemical_formula_sum 'C19 H16 N2 O2'
_chemical_formula_weight 304.34
_space_group_crystal_system triclinic
_space_group_IT_number 2
_space_group_name_Hall '-P 1'
_space_group_name_H-M_alt 'P -1'
_symmetry_space_group_name_Hall '-P 1'
_symmetry_space_group_name_H-M 'P -1'
_atom_sites_solution_hydrogens geom
_audit_creation_method SHELXL-2014/6
_audit_update_record
;
2015-04-30 deposited with the CCDC.    2019-07-01 downloaded from the CCDC.
;
_cell_angle_alpha 89.987(9)
_cell_angle_beta 90.007(10)
_cell_angle_gamma 77.128(10)
_cell_formula_units_Z 4
_cell_length_a 7.1822(10)
_cell_length_b 14.0258(18)
_cell_length_c 15.7770(19)
_cell_measurement_reflns_used 1710
_cell_measurement_temperature 296(2)
_cell_measurement_theta_max 18.70
_cell_measurement_theta_min 2.58
_cell_volume 1549.4(4)
_computing_cell_refinement 'Bruker SAINT'
_computing_data_collection 'Bruker APEX2'
_computing_data_reduction 'Bruker SAINT'
_computing_molecular_graphics 'Bruker SHELXTL'
_computing_publication_material 'Bruker SHELXTL'
_computing_structure_refinement 'SHELXL-2014/6 (Sheldrick, 2014)'
_computing_structure_solution 'SHELXS-97 (Sheldrick 2008)'
_diffrn_ambient_temperature 296(2)
_diffrn_measured_fraction_theta_full 0.910
_diffrn_measured_fraction_theta_max 0.992
_diffrn_measurement_device_type 'Bruker APEX-II CCD'
_diffrn_measurement_method '\f and \w scans'
_diffrn_radiation_type MoK\a
_diffrn_radiation_wavelength 0.71073
_diffrn_reflns_av_R_equivalents 0.0935
_diffrn_reflns_av_unetI/netI 0.1522
_diffrn_reflns_Laue_measured_fraction_full 0.910
_diffrn_reflns_Laue_measured_fraction_max 0.992
_diffrn_reflns_limit_h_max 8
_diffrn_reflns_limit_h_min -8
_diffrn_reflns_limit_k_max 14
_diffrn_reflns_limit_k_min -16
_diffrn_reflns_limit_l_max 18
_diffrn_reflns_limit_l_min -17
_diffrn_reflns_number 15885
_diffrn_reflns_point_group_measured_fraction_full 0.910
_diffrn_reflns_point_group_measured_fraction_max 0.992
_diffrn_reflns_theta_full 25.242
_diffrn_reflns_theta_max 24.499
_diffrn_reflns_theta_min 1.291
_exptl_absorpt_coefficient_mu 0.086
_exptl_crystal_colour Brown
_exptl_crystal_density_diffrn 1.305
_exptl_crystal_description Rectangular
_exptl_crystal_F_000 640
_exptl_crystal_size_max 0.21
_exptl_crystal_size_mid 0.09
_exptl_crystal_size_min 0.05
_refine_diff_density_max 0.325
_refine_diff_density_min -0.269
_refine_diff_density_rms 0.071
_refine_ls_extinction_coef 0.011(3)
_refine_ls_extinction_expression Fc^*^=kFc[1+0.001xFc^2^\l^3^/sin(2\q)]^-1/4^
_refine_ls_extinction_method SHELXL
_refine_ls_goodness_of_fit_ref 1.130
_refine_ls_hydrogen_treatment constr
_refine_ls_matrix_type full
_refine_ls_number_parameters 420
_refine_ls_number_reflns 5122
_refine_ls_number_restraints 0
_refine_ls_restrained_S_all 1.130
_refine_ls_R_factor_all 0.1952
_refine_ls_R_factor_gt 0.1074
_refine_ls_shift/su_max 0.000
_refine_ls_shift/su_mean 0.000
_refine_ls_structure_factor_coef Fsqd
_refine_ls_weighting_details 'w=1/[\s^2^(Fo^2^)+1.7445P] where P=(Fo^2^+2Fc^2^)/3'
_refine_ls_weighting_scheme calc
_refine_ls_wR_factor_gt 0.2463
_refine_ls_wR_factor_ref 0.2926
_reflns_Friedel_coverage 0.000
_reflns_number_gt 2244
_reflns_number_total 5122
_reflns_threshold_expression 'I > 2\s(I)'
_cod_data_source_file c9ra03652k2.cif
_cod_data_source_block A9_2_a
_cod_database_code 7233034
_shelx_space_group_comment
;
The symmetry employed for this shelxl refinement is uniquely defined
by the following loop, which should always be used as a source of
symmetry information in preference to the above space-group names.
They are only intended as comments.
;

loop_
_space_group_symop_operation_xyz
'x, y, z'
'-x, -y, -z'

loop_
_atom_site_label
_atom_site_type_symbol
_atom_site_fract_x
_atom_site_fract_y
_atom_site_fract_z
_atom_site_U_iso_or_equiv
_atom_site_adp_type
_atom_site_occupancy
_atom_site_site_symmetry_order
_atom_site_calc_flag
_atom_site_refinement_flags_posn
_atom_site_refinement_flags_adp
O001 O 0.1018(6) 0.7823(3) -0.3281(2) 0.0836(13) Uani 1 1 d . .
O002 O 0.3981(6) 0.7179(3) 0.1715(2) 0.0828(13) Uani 1 1 d . .
N003 N 0.2811(7) 0.4448(3) 0.0649(3) 0.0658(13) Uani 1 1 d . .
O1 O 0.1320(7) 1.2361(3) 0.6037(3) 0.0902(14) Uani 1 1 d . .
H1 H 0.0274 1.2330 0.5845 0.135 Uiso 1 1 calc R U
O2 O 0.3720(7) 0.2628(3) 0.1038(2) 0.0908(14) Uani 1 1 d . .
H2 H 0.3509 0.3112 0.0731 0.136 Uiso 1 1 calc R U
N006 N 0.2331(7) 0.5267(3) 0.0114(3) 0.0687(14) Uani 1 1 d . .
N007 N 0.2194(7) 1.0556(3) 0.5646(3) 0.0659(13) Uani 1 1 d . .
N008 N 0.2667(7) 0.9734(3) 0.5117(3) 0.0697(14) Uani 1 1 d . .
C009 C 0.2106(8) 0.5754(4) -0.1344(3) 0.0573(14) Uani 1 1 d . .
C00A C 0.1373(8) 0.7102(4) -0.2676(3) 0.0624(15) Uani 1 1 d . .
C00B C 0.2899(8) 0.9249(4) 0.3651(3) 0.0583(15) Uani 1 1 d . .
C00C C 0.3621(8) 0.7903(4) 0.2317(3) 0.0627(15) Uani 1 1 d . .
C00D C 0.2512(8) 0.5045(4) -0.0673(3) 0.0655(16) Uani 1 1 d . .
H00D H 0.2929 0.4389 -0.0818 0.079 Uiso 1 1 calc R U
C00E C 0.2025(8) 1.0863(4) 0.7965(3) 0.0606(15) Uani 1 1 d . .
C00F C 0.2996(8) 0.4138(4) 0.2972(3) 0.0617(15) Uani 1 1 d . .
C00G C 0.1900(8) 1.1102(4) 0.7091(3) 0.0585(14) Uani 1 1 d . .
C00H C 0.2611(9) 0.9528(4) 0.2816(3) 0.0693(17) Uani 1 1 d . .
H00H H 0.2163 1.0189 0.2697 0.083 Uiso 1 1 calc R U
C00I C 0.2290(8) 1.0345(4) 0.6439(3) 0.0628(15) Uani 1 1 d . .
H00I H 0.2617 0.9692 0.6603 0.075 Uiso 1 1 calc R U
C00J C 0.1429(8) 1.2082(4) 0.6855(4) 0.0690(16) Uani 1 1 d . .
C00K C 0.3572(8) 0.2912(4) 0.1856(4) 0.0679(16) Uani 1 1 d . .
C00L C 0.3094(8) 0.3898(4) 0.2089(3) 0.0576(14) Uani 1 1 d . .
C00M C 0.3740(9) 0.2402(5) 0.3307(4) 0.0787(19) Uani 1 1 d . .
H00M H 0.3940 0.1898 0.3703 0.094 Uiso 1 1 calc R U
C00N C 0.3943(9) 0.7596(4) 0.3149(3) 0.0729(17) Uani 1 1 d . .
H00N H 0.4398 0.6935 0.3264 0.087 Uiso 1 1 calc R U
C00O C 0.2949(9) 0.8882(4) 0.2149(3) 0.0690(17) Uani 1 1 d . .
H00O H 0.2728 0.9103 0.1595 0.083 Uiso 1 1 calc R U
C00P C 0.1126(9) 1.2818(4) 0.7477(4) 0.0818(19) Uani 1 1 d . .
H00P H 0.0829 1.3470 0.7311 0.098 Uiso 1 1 calc R U
C00Q C 0.2395(8) 0.5466(4) -0.2180(3) 0.0695(17) Uani 1 1 d . .
H00Q H 0.2838 0.4804 -0.2298 0.083 Uiso 1 1 calc R U
C00R C 0.2713(8) 0.4655(4) 0.1445(3) 0.0641(16) Uani 1 1 d . .
H00R H 0.2389 0.5307 0.1612 0.077 Uiso 1 1 calc R U
C00S C 0.3299(8) 0.3383(5) 0.3587(4) 0.0703(17) Uani 1 1 d . .
C00T C 0.2498(8) 0.9957(4) 0.4330(3) 0.0657(16) Uani 1 1 d . .
H00T H 0.2093 1.0613 0.4186 0.079 Uiso 1 1 calc R U
C00U C 0.1710(9) 1.1614(5) 0.8588(4) 0.0721(17) Uani 1 1 d . .
C00V C 0.3604(8) 0.8249(4) 0.3808(3) 0.0698(17) Uani 1 1 d . .
H00V H 0.3842 0.8028 0.4362 0.084 Uiso 1 1 calc R U
C00W C 0.1050(9) 0.7404(4) -0.1848(3) 0.0738(18) Uani 1 1 d . .
H00W H 0.0589 0.8065 -0.1732 0.089 Uiso 1 1 calc R U
C00X C 0.1395(9) 0.6751(4) -0.1192(3) 0.0707(17) Uani 1 1 d . .
H00X H 0.1155 0.6972 -0.0639 0.085 Uiso 1 1 calc R U
C00Y C 0.3874(9) 0.2184(4) 0.2475(4) 0.0831(19) Uani 1 1 d . .
H00Y H 0.4177 0.1532 0.2309 0.100 Uiso 1 1 calc R U
C00Z C 0.1343(10) 0.7532(5) -0.4150(3) 0.085(2) Uani 1 1 d . .
H00A H 0.2639 0.7175 -0.4219 0.128 Uiso 1 1 calc R U
H00B H 0.1115 0.8102 -0.4505 0.128 Uiso 1 1 calc R U
H00C H 0.0490 0.7124 -0.4308 0.128 Uiso 1 1 calc R U
C010 C 0.2582(10) 0.5107(5) 0.3279(4) 0.085(2) Uani 1 1 d . .
H010 H 0.2407 0.5619 0.2891 0.101 Uiso 1 1 calc R U
C011 C 0.2055(9) 0.6119(5) -0.2850(3) 0.0706(17) Uani 1 1 d . .
H011 H 0.2280 0.5902 -0.3406 0.085 Uiso 1 1 calc R U
C012 C 0.1256(9) 1.2598(5) 0.8302(4) 0.0800(19) Uani 1 1 d . .
H012 H 0.1044 1.3102 0.8698 0.096 Uiso 1 1 calc R U
C013 C 0.2411(10) 0.9894(5) 0.8286(4) 0.084(2) Uani 1 1 d . .
H013 H 0.2565 0.9380 0.7901 0.101 Uiso 1 1 calc R U
C014 C 0.3658(10) 0.7473(5) 0.0848(3) 0.087(2) Uani 1 1 d . .
H01A H 0.2321 0.7743 0.0761 0.131 Uiso 1 1 calc R U
H01B H 0.4065 0.6915 0.0486 0.131 Uiso 1 1 calc R U
H01C H 0.4370 0.7957 0.0715 0.131 Uiso 1 1 calc R U
C015 C 0.3110(10) 0.3631(6) 0.4463(4) 0.094(2) Uani 1 1 d . .
H015 H 0.3285 0.3137 0.4869 0.112 Uiso 1 1 calc R U
C016 C 0.1885(10) 1.1379(6) 0.9461(4) 0.093(2) Uani 1 1 d . .
H016 H 0.1695 1.1876 0.9863 0.112 Uiso 1 1 calc R U
C017 C 0.2329(12) 1.0427(7) 0.9716(4) 0.113(3) Uani 1 1 d . .
H017 H 0.2475 1.0277 1.0290 0.136 Uiso 1 1 calc R U
C018 C 0.2566(12) 0.9679(6) 0.9121(4) 0.112(3) Uani 1 1 d . .
H018 H 0.2831 0.9030 0.9298 0.135 Uiso 1 1 calc R U
C019 C 0.2431(12) 0.5322(6) 0.4119(4) 0.110(3) Uani 1 1 d . .
H019 H 0.2161 0.5971 0.4297 0.132 Uiso 1 1 calc R U
C01A C 0.2679(12) 0.4577(7) 0.4709(4) 0.110(3) Uani 1 1 d . .
H01D H 0.2548 0.4728 0.5282 0.132 Uiso 1 1 calc R U

loop_
_atom_site_aniso_label
_atom_site_aniso_U_11
_atom_site_aniso_U_22
_atom_site_aniso_U_33
_atom_site_aniso_U_23
_atom_site_aniso_U_13
_atom_site_aniso_U_12
O001 0.110(4) 0.082(3) 0.058(3) 0.011(2) -0.001(2) -0.019(2)
O002 0.112(4) 0.080(3) 0.055(2) -0.015(2) 0.007(2) -0.018(2)
N003 0.075(4) 0.072(3) 0.051(3) 0.006(2) 0.000(2) -0.018(3)
O1 0.110(4) 0.085(3) 0.077(3) 0.018(2) -0.008(3) -0.025(3)
O2 0.127(4) 0.080(3) 0.065(3) -0.010(2) 0.006(3) -0.022(3)
N006 0.079(4) 0.075(3) 0.053(3) 0.013(2) -0.006(2) -0.020(3)
N007 0.081(4) 0.073(3) 0.046(3) -0.005(2) 0.005(2) -0.023(3)
N008 0.087(4) 0.074(3) 0.048(3) -0.009(2) 0.010(2) -0.020(3)
C009 0.065(4) 0.062(4) 0.046(3) 0.001(3) -0.002(3) -0.017(3)
C00A 0.068(4) 0.067(4) 0.055(3) 0.007(3) -0.003(3) -0.023(3)
C00B 0.070(4) 0.064(4) 0.043(3) 0.000(3) 0.003(3) -0.021(3)
C00C 0.071(4) 0.075(4) 0.047(3) -0.003(3) 0.002(3) -0.025(3)
C00D 0.072(4) 0.071(4) 0.056(4) 0.002(3) 0.002(3) -0.020(3)
C00E 0.070(4) 0.065(4) 0.048(3) -0.005(3) 0.001(3) -0.017(3)
C00F 0.067(4) 0.069(4) 0.047(3) 0.010(3) 0.003(3) -0.012(3)
C00G 0.059(4) 0.065(4) 0.054(3) -0.007(3) 0.000(3) -0.019(3)
C00H 0.085(5) 0.072(4) 0.052(3) 0.007(3) -0.004(3) -0.020(3)
C00I 0.069(4) 0.068(4) 0.053(3) -0.006(3) 0.005(3) -0.019(3)
C00J 0.069(4) 0.073(4) 0.065(4) 0.003(3) 0.002(3) -0.015(3)
C00K 0.068(4) 0.073(4) 0.063(4) 0.002(3) -0.001(3) -0.016(3)
C00L 0.058(4) 0.061(4) 0.054(3) 0.004(3) 0.003(3) -0.015(3)
C00M 0.093(5) 0.071(4) 0.071(4) 0.031(3) 0.005(4) -0.015(4)
C00N 0.097(5) 0.061(4) 0.059(4) 0.004(3) 0.007(3) -0.014(3)
C00O 0.094(5) 0.078(4) 0.038(3) 0.001(3) -0.004(3) -0.024(4)
C00P 0.093(5) 0.058(4) 0.093(5) -0.013(4) 0.009(4) -0.013(3)
C00Q 0.081(5) 0.072(4) 0.056(4) -0.016(3) 0.001(3) -0.018(3)
C00R 0.073(4) 0.067(4) 0.053(3) 0.003(3) -0.002(3) -0.017(3)
C00S 0.064(4) 0.084(5) 0.065(4) 0.015(3) 0.004(3) -0.018(3)
C00T 0.076(4) 0.067(4) 0.055(4) -0.009(3) 0.008(3) -0.020(3)
C00U 0.069(4) 0.089(5) 0.062(4) -0.013(3) 0.004(3) -0.025(3)
C00V 0.082(5) 0.083(4) 0.047(3) 0.003(3) 0.000(3) -0.022(3)
C00W 0.097(5) 0.069(4) 0.053(4) -0.002(3) 0.003(3) -0.013(3)
C00X 0.084(5) 0.081(4) 0.048(3) -0.004(3) -0.002(3) -0.020(3)
C00Y 0.098(5) 0.054(4) 0.096(5) 0.012(4) -0.003(4) -0.014(3)
C00Z 0.101(5) 0.101(5) 0.053(4) 0.019(3) -0.002(3) -0.022(4)
C010 0.115(6) 0.077(5) 0.054(4) -0.002(3) -0.002(3) -0.006(4)
C011 0.088(5) 0.082(4) 0.044(3) -0.001(3) 0.001(3) -0.024(4)
C012 0.091(5) 0.078(5) 0.073(4) -0.028(4) 0.003(4) -0.022(4)
C013 0.115(6) 0.077(5) 0.059(4) 0.001(3) 0.004(4) -0.019(4)
C014 0.104(5) 0.108(5) 0.049(4) -0.021(3) 0.004(3) -0.022(4)
C015 0.097(6) 0.124(7) 0.057(4) 0.028(4) 0.000(4) -0.020(5)
C016 0.092(5) 0.124(7) 0.062(4) -0.035(4) 0.000(4) -0.021(5)
C017 0.166(8) 0.118(7) 0.050(4) -0.003(4) -0.002(4) -0.017(6)
C018 0.168(8) 0.102(6) 0.057(4) 0.008(4) 0.002(4) -0.010(5)
C019 0.161(8) 0.096(5) 0.065(5) -0.002(4) 0.003(5) -0.013(5)
C01A 0.154(8) 0.115(7) 0.056(4) -0.006(4) 0.013(4) -0.021(6)

loop_
_atom_type_symbol
_atom_type_description
_atom_type_scat_dispersion_real
_atom_type_scat_dispersion_imag
_atom_type_scat_source
C C 0.0033 0.0016 'International Tables Vol C Tables 4.2.6.8 and 6.1.1.4'
H H 0.0000 0.0000 'International Tables Vol C Tables 4.2.6.8 and 6.1.1.4'
N N 0.0061 0.0033 'International Tables Vol C Tables 4.2.6.8 and 6.1.1.4'
O O 0.0106 0.0060 'International Tables Vol C Tables 4.2.6.8 and 6.1.1.4'

loop_
_geom_angle_atom_site_label_1
_geom_angle_atom_site_label_2
_geom_angle_atom_site_label_3
_geom_angle
C00A O001 C00Z 117.6(5)
C00C O002 C014 117.2(5)
C00R N003 N006 114.2(5)
C00J O1 H1 109.5
C00K O2 H2 109.5
C00D N006 N003 113.0(5)
C00I N007 N008 113.6(5)
C00T N008 N007 112.7(5)
C00Q C009 C00X 117.0(5)
C00Q C009 C00D 120.4(5)
C00X C009 C00D 122.6(5)
O001 C00A C00W 116.2(5)
O001 C00A C011 124.2(5)
C00W C00A C011 119.6(5)
C00H C00B C00V 116.8(5)
C00H C00B C00T 121.3(5)
C00V C00B C00T 121.9(5)
O002 C00C C00O 124.9(5)
O002 C00C C00N 115.8(5)
C00O C00C C00N 119.3(5)
N006 C00D C009 123.5(5)
N006 C00D H00D 118.2
C009 C00D H00D 118.2
C00G C00E C013 124.2(5)
C00G C00E C00U 120.4(5)
C013 C00E C00U 115.4(5)
C010 C00F C00S 116.7(5)
C010 C00F C00L 123.3(5)
C00S C00F C00L 120.0(5)
C00J C00G C00E 118.8(5)
C00J C00G C00I 119.7(5)
C00E C00G C00I 121.5(5)
C00O C00H C00B 123.5(5)
C00O C00H H00H 118.3
C00B C00H H00H 118.3
N007 C00I C00G 121.8(5)
N007 C00I H00I 119.1
C00G C00I H00I 119.1
O1 C00J C00G 121.9(5)
O1 C00J C00P 117.8(6)
C00G C00J C00P 120.2(6)
O2 C00K C00Y 117.7(6)
O2 C00K C00L 122.1(5)
C00Y C00K C00L 120.2(5)
C00K C00L C00F 118.5(5)
C00K C00L C00R 120.3(5)
C00F C00L C00R 121.2(5)
C00Y C00M C00S 121.0(5)
C00Y C00M H00M 119.5
C00S C00M H00M 119.5
C00V C00N C00C 121.2(5)
C00V C00N H00N 119.4
C00C C00N H00N 119.4
C00H C00O C00C 118.9(5)
C00H C00O H00O 120.6
C00C C00O H00O 120.6
C012 C00P C00J 121.3(6)
C012 C00P H00P 119.4
C00J C00P H00P 119.4
C009 C00Q C011 122.8(5)
C009 C00Q H00Q 118.6
C011 C00Q H00Q 118.6
N003 C00R C00L 121.7(5)
N003 C00R H00R 119.1
C00L C00R H00R 119.1
C00M C00S C00F 118.5(5)
C00M C00S C015 122.0(6)
C00F C00S C015 119.5(6)
N008 C00T C00B 123.9(5)
N008 C00T H00T 118.0
C00B C00T H00T 118.0
C016 C00U C012 121.7(6)
C016 C00U C00E 120.6(6)
C012 C00U C00E 117.7(5)
C00N C00V C00B 120.4(5)
C00N C00V H00V 119.8
C00B C00V H00V 119.8
C00X C00W C00A 121.2(6)
C00X C00W H00W 119.4
C00A C00W H00W 119.4
C00W C00X C009 120.8(5)
C00W C00X H00X 119.6
C009 C00X H00X 119.6
C00M C00Y C00K 121.7(6)
C00M C00Y H00Y 119.1
C00K C00Y H00Y 119.1
O001 C00Z H00A 109.5
O001 C00Z H00B 109.5
H00A C00Z H00B 109.5
O001 C00Z H00C 109.5
H00A C00Z H00C 109.5
H00B C00Z H00C 109.5
C019 C010 C00F 122.5(6)
C019 C010 H010 118.7
C00F C010 H010 118.7
C00A C011 C00Q 118.6(5)
C00A C011 H011 120.7
C00Q C011 H011 120.7
C00P C012 C00U 121.5(5)
C00P C012 H012 119.2
C00U C012 H012 119.2
C018 C013 C00E 123.4(6)
C018 C013 H013 118.3
C00E C013 H013 118.3
O002 C014 H01A 109.5
O002 C014 H01B 109.5
H01A C014 H01B 109.5
O002 C014 H01C 109.5
H01A C014 H01C 109.5
H01B C014 H01C 109.5
C01A C015 C00S 120.4(6)
C01A C015 H015 119.8
C00S C015 H015 119.8
C017 C016 C00U 120.3(6)
C017 C016 H016 119.8
C00U C016 H016 119.8
C016 C017 C018 120.2(6)
C016 C017 H017 119.9
C018 C017 H017 119.9
C013 C018 C017 120.0(7)
C013 C018 H018 120.0
C017 C018 H018 120.0
C010 C019 C01A 119.9(7)
C010 C019 H019 120.0
C01A C019 H019 120.0
C015 C01A C019 120.9(7)
C015 C01A H01D 119.5
C019 C01A H01D 119.5

loop_
_geom_bond_atom_site_label_1
_geom_bond_atom_site_label_2
_geom_bond_distance
O001 C00A 1.372(6)
O001 C00Z 1.436(6)
O002 C00C 1.372(6)
O002 C014 1.433(6)
N003 C00R 1.288(6)
N003 N006 1.405(6)
O1 C00J 1.347(6)
O1 H1 0.8200
O2 C00K 1.348(6)
O2 H2 0.8200
N006 C00D 1.280(6)
N007 C00I 1.284(6)
N007 N008 1.403(6)
N008 C00T 1.279(6)
C009 C00Q 1.382(7)
C009 C00X 1.398(7)
C009 C00D 1.438(7)
C00A C00W 1.377(7)
C00A C011 1.384(8)
C00B C00H 1.377(7)
C00B C00V 1.402(7)
C00B C00T 1.445(7)
C00C C00O 1.376(8)
C00C C00N 1.385(7)
C00D H00D 0.9300
C00E C00G 1.417(7)
C00E C013 1.419(8)
C00E C00U 1.422(7)
C00F C010 1.412(8)
C00F C00S 1.416(7)
C00F C00L 1.431(7)
C00G C00J 1.391(8)
C00G C00I 1.459(7)
C00H C00O 1.375(7)
C00H H00H 0.9300
C00I H00I 0.9300
C00J C00P 1.405(8)
C00K C00Y 1.395(8)
C00K C00L 1.397(7)
C00L C00R 1.450(7)
C00M C00Y 1.345(8)
C00M C00S 1.414(8)
C00M H00M 0.9300
C00N C00V 1.371(7)
C00N H00N 0.9300
C00O H00O 0.9300
C00P C012 1.336(8)
C00P H00P 0.9300
C00Q C011 1.384(8)
C00Q H00Q 0.9300
C00R H00R 0.9300
C00S C015 1.424(8)
C00T H00T 0.9300
C00U C016 1.416(8)
C00U C012 1.419(9)
C00V H00V 0.9300
C00W C00X 1.367(7)
C00W H00W 0.9300
C00X H00X 0.9300
C00Y H00Y 0.9300
C00Z H00A 0.9600
C00Z H00B 0.9600
C00Z H00C 0.9600
C010 C019 1.359(8)
C010 H010 0.9300
C011 H011 0.9300
C012 H012 0.9300
C013 C018 1.352(8)
C013 H013 0.9300
C014 H01A 0.9600
C014 H01B 0.9600
C014 H01C 0.9600
C015 C01A 1.351(10)
C015 H015 0.9300
C016 C017 1.362(10)
C016 H016 0.9300
C017 C018 1.389(10)
C017 H017 0.9300
C018 H018 0.9300
C019 C01A 1.381(10)
C019 H019 0.9300
C01A H01D 0.9300
